data_4085431
loop_
_publ_author_name
'Schwamm, Ryan J.'
'Coles, Martyn P.'
'Fitchett, Christopher M.'

_publ_section_title
;
 Group 1 Complexes of an (Amido-amino)silane and Their Use in the
 Synthesis of the Bi(III) Amide, Bi(Me2Si{NAr}{N(H)Ar})Cl2(Ar =
 2,6-i-Pr2C6H3)
;
_journal_issue 11
_journal_name_full Organometallics
_journal_page_first 2500
_journal_paper_doi 10.1021/om5012227
_journal_volume 34
_journal_year 2015
_chemical_formula_moiety 'C26 H41 Bi Cl2 N2 Si'
_chemical_formula_sum 'C26 H41 Bi Cl2 N2 Si'
_chemical_formula_weight 689.58
_space_group_crystal_system triclinic
_space_group_IT_number 2
_space_group_name_Hall '-P 1'
_space_group_name_H-M_alt 'P -1'
_symmetry_space_group_name_Hall '-P 1'
_symmetry_space_group_name_H-M 'P -1'
_atom_sites_solution_hydrogens mixed
_atom_sites_solution_primary direct
_audit_creation_date 2014-11-13
_audit_creation_method
;
Olex2 1.2
(compiled 2014.08.28 svn.r2986 for OlexSys, GUI svn.r4874)
;
_cell_angle_alpha 84.291(2)
_cell_angle_beta 82.523(2)
_cell_angle_gamma 88.256(2)
_cell_formula_units_Z 2
_cell_length_a 9.2487(3)
_cell_length_b 10.3251(3)
_cell_length_c 15.3742(4)
_cell_measurement_reflns_used 12550
_cell_measurement_temperature 278.87(10)
_cell_measurement_theta_max 37.6890
_cell_measurement_theta_min 3.1750
_cell_volume 1448.21(7)
_computing_cell_refinement
;
CrysAlisPro, Agilent Technologies,
Version 1.171.37.31 (release 14-01-2014 CrysAlis171 .NET)
(compiled Jan 14 2014,18:38:05)
;
_computing_data_collection
;
CrysAlisPro, Agilent Technologies,
Version 1.171.37.31 (release 14-01-2014 CrysAlis171 .NET)
(compiled Jan 14 2014,18:38:05)
;
_computing_data_reduction
;
CrysAlisPro, Agilent Technologies,
Version 1.171.37.31 (release 14-01-2014 CrysAlis171 .NET)
(compiled Jan 14 2014,18:38:05)
;
_computing_molecular_graphics 'Olex2 (Dolomanov et al., 2009)'
_computing_publication_material 'Olex2 (Dolomanov et al., 2009)'
_computing_structure_refinement 'olex2.refine (Bourhis et al., 2013)'
_computing_structure_solution 'ShelXS-1997 (Sheldrick, 2008)'
_diffrn_ambient_environment air
_diffrn_ambient_temperature 278.87(10)
_diffrn_detector 'CCD plate'
_diffrn_detector_area_resol_mean 10.6501
_diffrn_detector_type Atlas
_diffrn_measured_fraction_theta_full 0.999
_diffrn_measured_fraction_theta_max 0.999
_diffrn_measurement_details
;
  1 omega  -42.00   42.00   1.0000    8.0000
omega____ theta____ kappa____ phi______ frames
    -       29.3736  -37.0000  -30.0000 84

  2 omega  -34.00   -8.00   1.0000    8.0000
omega____ theta____ kappa____ phi______ frames
    -      -30.4674  -77.0000   60.0000 26

  3 omega   -3.00  106.00   1.0000    8.0000
omega____ theta____ kappa____ phi______ frames
    -       29.3736   19.0000  150.0000 109

  4 omega   -1.00   46.00   1.0000    8.0000
omega____ theta____ kappa____ phi______ frames
    -       29.3736   77.0000 -180.0000 47

  5 omega   73.00  100.00   1.0000    8.0000
omega____ theta____ kappa____ phi______ frames
    -       29.3736   77.0000 -180.0000 27

  6 omega   63.00   88.00   1.0000    8.0000
omega____ theta____ kappa____ phi______ frames
    -       29.3736  178.0000 -180.0000 25

  7 omega  -92.00    0.00   1.0000    8.0000
omega____ theta____ kappa____ phi______ frames
    -      -30.4674  -77.0000  -90.0000 92

  8 omega  -93.00   -9.00   1.0000    8.0000
omega____ theta____ kappa____ phi______ frames
    -      -30.4674  -77.0000 -180.0000 84

  9 omega -114.00  -81.00   1.0000    8.0000
omega____ theta____ kappa____ phi______ frames
    -      -30.4674  178.0000  -60.0000 33
;
_diffrn_measurement_device 'four-circle diffractometer'
_diffrn_measurement_device_type 'SuperNova, Dual, Cu at zero, Atlas'
_diffrn_measurement_method '\w scans'
_diffrn_orient_matrix_UB_11 -0.0763582000
_diffrn_orient_matrix_UB_12 0.0061535000
_diffrn_orient_matrix_UB_13 0.0121961000
_diffrn_orient_matrix_UB_21 0.0050979000
_diffrn_orient_matrix_UB_22 0.0687405000
_diffrn_orient_matrix_UB_23 -0.0070332000
_diffrn_orient_matrix_UB_31 -0.0113278000
_diffrn_orient_matrix_UB_32 -0.0021832000
_diffrn_orient_matrix_UB_33 -0.0445787000
_diffrn_radiation_monochromator mirror
_diffrn_radiation_probe x-ray
_diffrn_radiation_type MoK\a
_diffrn_radiation_wavelength 0.71073
_diffrn_reflns_av_R_equivalents 0.0501
_diffrn_reflns_av_unetI/netI 0.0480
_diffrn_reflns_Laue_measured_fraction_full 0.999
_diffrn_reflns_Laue_measured_fraction_max 0.999
_diffrn_reflns_limit_h_max 10
_diffrn_reflns_limit_h_min -11
_diffrn_reflns_limit_k_max 12
_diffrn_reflns_limit_k_min -12
_diffrn_reflns_limit_l_max 18
_diffrn_reflns_limit_l_min -18
_diffrn_reflns_number 14856
_diffrn_reflns_point_group_measured_fraction_full 0.999
_diffrn_reflns_point_group_measured_fraction_max 0.999
_diffrn_reflns_theta_full 26.000
_diffrn_reflns_theta_max 25.999
_diffrn_reflns_theta_min 2.685
_diffrn_source 'SuperNova (Mo) X-ray Source'
_exptl_absorpt_coefficient_mu 6.329
_exptl_absorpt_correction_T_max 1.00000
_exptl_absorpt_correction_T_min 0.30840
_exptl_absorpt_correction_type multi-scan
_exptl_absorpt_process_details
;
CrysAlisPro, Agilent Technologies,
Version 1.171.37.31 (release 14-01-2014 CrysAlis171 .NET)
(compiled Jan 14 2014,18:38:05)
Empirical absorption correction using spherical harmonics,
 implemented in SCALE3 ABSPACK scaling algorithm.
;
_exptl_crystal_colour yellow
_exptl_crystal_colour_primary yellow
_exptl_crystal_density_diffrn 1.581
_exptl_crystal_description block
_exptl_crystal_F_000 684
_exptl_crystal_size_max 0.49
_exptl_crystal_size_mid 0.35
_exptl_crystal_size_min 0.34
_refine_diff_density_max 3.078
_refine_diff_density_min -1.634
_refine_diff_density_rms 0.157
_refine_ls_extinction_method none
_refine_ls_goodness_of_fit_ref 1.056
_refine_ls_hydrogen_treatment mixed
_refine_ls_matrix_type full
_refine_ls_number_parameters 302
_refine_ls_number_reflns 5696
_refine_ls_number_restraints 0
_refine_ls_restrained_S_all 1.056
_refine_ls_R_factor_all 0.0303
_refine_ls_R_factor_gt 0.0282
_refine_ls_shift/su_max 0.004
_refine_ls_shift/su_mean 0.000
_refine_ls_structure_factor_coef Fsqd
_refine_ls_weighting_details 'w=1/[\s^2^(Fo^2^)+(0.0328P)^2^] where P=(Fo^2^+2Fc^2^)/3'
_refine_ls_weighting_scheme calc
_refine_ls_wR_factor_gt 0.0646
_refine_ls_wR_factor_ref 0.0660
_reflns_Friedel_coverage 0.000
_reflns_number_gt 5415
_reflns_number_total 5696
_reflns_threshold_expression 'I > 2\s(I)'
_cod_data_source_file om5012227_si_002.cif
_cod_data_source_block Compound5-55mc62
_cod_depositor_comments 'Adding full bibliography for 4085428--4085431.cif.'
_cod_original_cell_volume 1448.20(7)
_cod_database_code 4085431
_shelxl_version_number 2014/6
_chemical_oxdiff_formula C26H41N2SI1CL2BI1
_shelx_space_group_comment
;
The symmetry employed for this shelxl refinement is uniquely defined
by the following loop, which should always be used as a source of
symmetry information in preference to the above space-group names.
They are only intended as comments.
;
_reflns_odcompleteness_completeness 99.91
_reflns_odcompleteness_iscentric 1
_reflns_odcompleteness_theta 27.42
_olex2_refinement_description
;
1. Others
 Fixed Uiso: H2(0.016) H3(0.024) H4(0.025) H5(0.022) H7(0.022) H8A(0.038)
 H8B(0.038) H8C(0.038) H9A(0.038) H9B(0.038) H9C(0.038) H10(0.022) H11A(0.042)
 H11B(0.042) H11C(0.042) H12A(0.039) H12B(0.039) H12C(0.039) H15(0.032)
 H16(0.042) H17(0.033) H19(0.019) H20A(0.036) H20B(0.036) H20C(0.036)
 H21A(0.032) H21B(0.032) H21C(0.032) H22(0.027) H23A(0.049) H23B(0.049)
 H23C(0.049) H24A(0.059) H24B(0.059) H24C(0.059) H25A(0.034) H25B(0.034)
 H25C(0.034) H26A(0.038) H26B(0.038) H26C(0.038)
 Fixed X: H3(0.3674) H4(0.2935) H5(0.4237) H7(0.69) H8A(0.5249) H8B(0.6874)
 H8C(0.6488) H9A(0.3935) H9B(0.5199) H9C(0.4751) H10(0.7307) H11A(0.5021)
 H11B(0.6207) H11C(0.5029) H12A(0.6909) H12B(0.8129) H12C(0.8167) H15(1.1956)
 H16(1.3129) H17(1.2752) H19(0.9528) H20A(1.0334) H20B(0.911) H20C(0.8893)
 H21A(1.19) H21B(1.1049) H21C(1.2209) H22(1.0228) H23A(1.0719) H23B(1.1167)
 H23C(1.2364) H24A(1.3282) H24B(1.2117) H24C(1.2221) H25A(0.5978) H25B(0.71)
 H25C(0.7462) H26A(0.7722) H26B(0.7451) H26C(0.6198)
 Fixed Y: H3(1.1199) H4(0.9971) H5(0.8126) H7(1.074) H8A(1.2786) H8B(1.2447)
 H8C(1.299) H9A(1.1403) H9B(1.1636) H9C(1.0213) H10(0.6779) H11A(0.5752)
 H11B(0.5093) H11C(0.6037) H12A(0.7479) H12B(0.6524) H12C(0.8006) H15(0.384)
 H16(0.3659) H17(0.5237) H19(0.6358) H20A(0.3762) H20B(0.4587) H20C(0.4131)
 H21A(0.6888) H21B(0.6258) H21C(0.5431) H22(0.7825) H23A(0.6247) H23B(0.764)
 H23C(0.6637) H24A(0.8192) H24B(0.9244) H24C(0.8806) H25A(0.6203) H25B(0.5632)
 H25C(0.5596) H26A(0.9254) H26B(0.7866) H26C(0.8609)
 Fixed Z: H3(0.6889) H4(0.586) H5(0.5492) H7(0.7916) H8A(0.7133) H8B(0.6789)
 H8C(0.7709) H9A(0.8412) H9B(0.8963) H9C(0.8858) H10(0.6449) H11A(0.6576)
 H11B(0.593) H11C(0.5555) H12A(0.4673) H12B(0.4986) H12C(0.5125) H15(0.7443)
 H16(0.8678) H17(0.9656) H19(0.6797) H20A(0.649) H20B(0.6065) H20C(0.7076)
 H21A(0.6143) H21B(0.5479) H21C(0.5962) H22(0.9624) H23A(1.0769) H23B(1.0946)
 H23C(1.0606) H24A(0.934) H24B(0.9643) H24C(0.8689) H25A(0.8206) H25B(0.8831)
 H25C(0.7809) H26A(0.9209) H26B(0.9708) H26C(0.9259)
;

loop_
_space_group_symop_operation_xyz
'x, y, z'
'-x, -y, -z'

loop_
_atom_site_label
_atom_site_type_symbol
_atom_site_fract_x
_atom_site_fract_y
_atom_site_fract_z
_atom_site_U_iso_or_equiv
_atom_site_adp_type
_atom_site_occupancy
_atom_site_site_symmetry_order
_atom_site_calc_flag
_atom_site_refinement_flags_posn
Bi Bi 0.97084(2) 0.92649(2) 0.65591(2) 0.01234(6) Uani 1 1 d .
Cl1 Cl 0.85820(11) 1.09959(9) 0.55681(5) 0.0195(2) Uani 1 1 d .
Cl2 Cl 1.02404(11) 1.08457(9) 0.76046(6) 0.0214(2) Uani 1 1 d .
Si Si 0.78526(12) 0.77020(10) 0.81806(6) 0.0138(2) Uani 1 1 d .
N1 N 0.7615(3) 0.8680(3) 0.72342(17) 0.0111(6) Uani 1 1 d .
N2 N 0.9792(4) 0.7636(3) 0.80504(19) 0.0132(6) Uani 1 1 d .
H2 H 1.007(5) 0.821(4) 0.829(3) 0.016 Uiso 1 1 d R
C1 C 0.6296(4) 0.9025(3) 0.6885(2) 0.0143(8) Uani 1 1 d .
C2 C 0.5487(4) 1.0156(3) 0.7112(2) 0.0149(8) Uani 1 1 d .
C3 C 0.4225(4) 1.0471(4) 0.6731(3) 0.0202(8) Uani 1 1 d .
H3 H 0.3674 1.1199 0.6889 0.024 Uiso 1 1 calc R
C4 C 0.3767(5) 0.9727(4) 0.6121(3) 0.0212(9) Uani 1 1 d .
H4 H 0.2935 0.9971 0.5860 0.025 Uiso 1 1 calc R
C5 C 0.4550(4) 0.8624(4) 0.5901(2) 0.0180(8) Uani 1 1 d .
H5 H 0.4237 0.8126 0.5492 0.022 Uiso 1 1 calc R
C6 C 0.5800(4) 0.8242(4) 0.6282(2) 0.0159(8) Uani 1 1 d .
C7 C 0.5962(5) 1.1061(4) 0.7741(2) 0.0187(8) Uani 1 1 d .
H7 H 0.6900 1.0740 0.7916 0.022 Uiso 1 1 calc R
C8 C 0.6162(5) 1.2450(4) 0.7302(3) 0.0255(9) Uani 1 1 d .
H8A H 0.5249 1.2786 0.7133 0.038 Uiso 1 1 calc GR
H8B H 0.6874 1.2447 0.6789 0.038 Uiso 1 1 calc GR
H8C H 0.6488 1.2990 0.7709 0.038 Uiso 1 1 calc GR
C9 C 0.4859(5) 1.1080(4) 0.8571(3) 0.0250(9) Uani 1 1 d .
H9A H 0.3935 1.1403 0.8412 0.038 Uiso 1 1 calc GR
H9B H 0.5199 1.1636 0.8963 0.038 Uiso 1 1 calc GR
H9C H 0.4751 1.0213 0.8858 0.038 Uiso 1 1 calc GR
C10 C 0.6634(4) 0.7020(4) 0.6015(2) 0.0181(8) Uani 1 1 d .
H10 H 0.7307 0.6779 0.6449 0.022 Uiso 1 1 calc R
C11 C 0.5629(5) 0.5868(4) 0.6019(3) 0.0279(10) Uani 1 1 d .
H11A H 0.5021 0.5752 0.6576 0.042 Uiso 1 1 calc GR
H11B H 0.6207 0.5093 0.5930 0.042 Uiso 1 1 calc GR
H11C H 0.5029 0.6037 0.5555 0.042 Uiso 1 1 calc GR
C12 C 0.7544(5) 0.7281(4) 0.5117(3) 0.0259(10) Uani 1 1 d .
H12A H 0.6909 0.7479 0.4673 0.039 Uiso 1 1 calc GR
H12B H 0.8129 0.6524 0.4986 0.039 Uiso 1 1 calc GR
H12C H 0.8167 0.8006 0.5125 0.039 Uiso 1 1 calc GR
C13 C 1.0696(4) 0.6501(3) 0.8235(2) 0.0154(8) Uani 1 1 d .
C14 C 1.0910(4) 0.5546(4) 0.7637(2) 0.0153(8) Uani 1 1 d .
C15 C 1.1817(5) 0.4487(4) 0.7827(3) 0.0266(10) Uani 1 1 d .
H15 H 1.1956 0.3840 0.7443 0.032 Uiso 1 1 calc R
C16 C 1.2513(6) 0.4368(4) 0.8568(3) 0.0348(12) Uani 1 1 d .
H16 H 1.3129 0.3659 0.8678 0.042 Uiso 1 1 calc R
C17 C 1.2286(5) 0.5320(4) 0.9152(3) 0.0272(10) Uani 1 1 d .
H17 H 1.2752 0.5237 0.9656 0.033 Uiso 1 1 calc R
C18 C 1.1385(4) 0.6385(4) 0.9001(2) 0.0188(8) Uani 1 1 d .
C19 C 1.0288(4) 0.5675(4) 0.6770(2) 0.0162(8) Uani 1 1 d .
H19 H 0.9528 0.6358 0.6797 0.019 Uiso 1 1 calc R
C20 C 0.9591(5) 0.4422(4) 0.6583(2) 0.0239(10) Uani 1 1 d .
H20A H 1.0334 0.3762 0.6490 0.036 Uiso 1 1 calc GR
H20B H 0.9110 0.4587 0.6065 0.036 Uiso 1 1 calc GR
H20C H 0.8893 0.4131 0.7076 0.036 Uiso 1 1 calc GR
C21 C 1.1471(5) 0.6103(4) 0.6019(2) 0.0215(9) Uani 1 1 d .
H21A H 1.1900 0.6888 0.6143 0.032 Uiso 1 1 calc GR
H21B H 1.1049 0.6258 0.5479 0.032 Uiso 1 1 calc GR
H21C H 1.2209 0.5431 0.5962 0.032 Uiso 1 1 calc GR
C22 C 1.1211(5) 0.7444(4) 0.9630(2) 0.0224(9) Uani 1 1 d .
H22 H 1.0228 0.7825 0.9624 0.027 Uiso 1 1 calc R
C23 C 1.1381(6) 0.6947(5) 1.0575(3) 0.0329(11) Uani 1 1 d .
H23A H 1.0719 0.6247 1.0769 0.049 Uiso 1 1 calc GR
H23B H 1.1167 0.7640 1.0946 0.049 Uiso 1 1 calc GR
H23C H 1.2364 0.6637 1.0606 0.049 Uiso 1 1 calc GR
C24 C 1.2311(6) 0.8523(5) 0.9294(3) 0.0392(12) Uani 1 1 d .
H24A H 1.3282 0.8192 0.9340 0.059 Uiso 1 1 calc GR
H24B H 1.2117 0.9244 0.9643 0.059 Uiso 1 1 calc GR
H24C H 1.2221 0.8806 0.8689 0.059 Uiso 1 1 calc GR
C25 C 0.6995(5) 0.6089(4) 0.8267(3) 0.0225(9) Uani 1 1 d .
H25A H 0.5978 0.6203 0.8206 0.034 Uiso 1 1 calc GR
H25B H 0.7100 0.5632 0.8831 0.034 Uiso 1 1 calc GR
H25C H 0.7462 0.5596 0.7809 0.034 Uiso 1 1 calc GR
C26 C 0.7231(5) 0.8448(4) 0.9213(2) 0.0255(9) Uani 1 1 d .
H26A H 0.7722 0.9254 0.9209 0.038 Uiso 1 1 calc GR
H26B H 0.7451 0.7866 0.9708 0.038 Uiso 1 1 calc GR
H26C H 0.6198 0.8609 0.9259 0.038 Uiso 1 1 calc GR

loop_
_atom_site_aniso_label
_atom_site_aniso_U_11
_atom_site_aniso_U_22
_atom_site_aniso_U_33
_atom_site_aniso_U_23
_atom_site_aniso_U_13
_atom_site_aniso_U_12
Bi 0.01217(9) 0.01339(9) 0.01062(8) -0.00040(5) 0.00126(5) -0.00081(6)
Cl1 0.0224(5) 0.0198(5) 0.0138(4) 0.0044(3) 0.0021(3) 0.0018(4)
Cl2 0.0234(6) 0.0181(5) 0.0239(4) -0.0050(3) -0.0041(4) -0.0037(4)
Si 0.0150(6) 0.0149(5) 0.0104(4) 0.0011(4) 0.0007(4) 0.0007(4)
N1 0.0088(16) 0.0138(15) 0.0100(13) 0.0005(11) 0.0005(11) -0.0001(11)
N2 0.0174(18) 0.0112(15) 0.0122(14) -0.0036(11) -0.0049(12) 0.0011(12)
C1 0.015(2) 0.0153(18) 0.0118(15) 0.0032(13) -0.0001(14) -0.0015(14)
C2 0.012(2) 0.0148(18) 0.0158(16) 0.0013(14) 0.0029(14) -0.0030(14)
C3 0.011(2) 0.020(2) 0.029(2) 0.0002(16) -0.0013(16) 0.0029(15)
C4 0.012(2) 0.026(2) 0.0253(19) 0.0032(16) -0.0022(16) -0.0021(16)
C5 0.012(2) 0.023(2) 0.0194(18) -0.0001(15) -0.0028(15) -0.0058(15)
C6 0.019(2) 0.0158(18) 0.0122(16) 0.0010(13) 0.0009(15) -0.0041(15)
C7 0.018(2) 0.0170(19) 0.0209(18) -0.0044(14) -0.0014(16) 0.0027(15)
C8 0.028(3) 0.019(2) 0.029(2) -0.0052(16) 0.0049(18) -0.0041(17)
C9 0.028(3) 0.022(2) 0.0237(19) -0.0063(16) 0.0039(18) 0.0032(17)
C10 0.019(2) 0.0179(19) 0.0187(17) -0.0033(14) -0.0045(15) -0.0027(15)
C11 0.030(3) 0.019(2) 0.036(2) -0.0061(17) -0.0078(19) -0.0023(18)
C12 0.030(3) 0.022(2) 0.024(2) -0.0065(16) 0.0055(18) 0.0024(18)
C13 0.018(2) 0.0135(18) 0.0134(16) 0.0035(13) 0.0007(14) 0.0002(15)
C14 0.015(2) 0.0178(19) 0.0126(16) -0.0016(13) 0.0010(14) 0.0005(15)
C15 0.038(3) 0.017(2) 0.024(2) -0.0069(16) -0.0033(18) 0.0089(18)
C16 0.049(3) 0.027(2) 0.028(2) -0.0013(18) -0.010(2) 0.022(2)
C17 0.033(3) 0.030(2) 0.0208(19) -0.0033(16) -0.0111(18) 0.0127(19)
C18 0.021(2) 0.0182(19) 0.0164(17) -0.0020(14) -0.0002(15) 0.0007(16)
C19 0.017(2) 0.0166(19) 0.0142(16) -0.0038(14) 0.0001(15) 0.0020(15)
C20 0.026(3) 0.022(2) 0.024(2) -0.0063(17) -0.0006(19) -0.0051(18)
C21 0.025(2) 0.021(2) 0.0169(17) -0.0004(15) -0.0002(16) -0.0001(17)
C22 0.030(3) 0.022(2) 0.0179(18) -0.0072(15) -0.0119(16) 0.0057(17)
C23 0.045(3) 0.035(3) 0.020(2) -0.0064(18) -0.0133(19) 0.010(2)
C24 0.055(4) 0.029(3) 0.038(2) -0.005(2) -0.018(2) -0.012(2)
C25 0.022(2) 0.021(2) 0.0222(19) 0.0080(16) -0.0001(17) -0.0039(17)
C26 0.025(3) 0.035(2) 0.0145(17) -0.0009(16) 0.0021(16) 0.0086(18)

loop_
_atom_type_symbol
_atom_type_description
_atom_type_scat_dispersion_real
_atom_type_scat_dispersion_imag
_atom_type_scat_source
C C 0.0033 0.0016 'International Tables Vol C Tables 4.2.6.8 and 6.1.1.4'
H H 0.0000 0.0000 'International Tables Vol C Tables 4.2.6.8 and 6.1.1.4'
Bi Bi -4.1077 10.2566 'International Tables Vol C Tables 4.2.6.8 and 6.1.1.4'
Cl Cl 0.1484 0.1585 'International Tables Vol C Tables 4.2.6.8 and 6.1.1.4'
N N 0.0061 0.0033 'International Tables Vol C Tables 4.2.6.8 and 6.1.1.4'
Si Si 0.0817 0.0704 'International Tables Vol C Tables 4.2.6.8 and 6.1.1.4'

loop_
_geom_angle_atom_site_label_1
_geom_angle_atom_site_label_2
_geom_angle_atom_site_label_3
_geom_angle
Cl1 Bi Si 122.14(3)
Cl1 Bi N2 154.69(7)
Cl2 Bi Cl1 93.14(3)
Cl2 Bi Si 87.35(3)
Cl2 Bi N2 79.62(7)
N1 Bi Cl1 92.24(8)
N1 Bi Cl2 96.86(8)
N1 Bi Si 30.87(8)
N1 Bi N2 64.97(10)
N2 Bi Si 34.13(7)
N1 Si Bi 39.82(10)
N1 Si N2 98.63(14)
N1 Si C25 114.33(17)
N1 Si C26 114.46(16)
N2 Si Bi 58.87(10)
N2 Si C25 114.04(18)
N2 Si C26 107.66(18)
C25 Si Bi 130.22(13)
C26 Si Bi 121.80(14)
C26 Si C25 107.52(19)
Si N1 Bi 109.31(15)
C1 N1 Bi 122.4(2)
C1 N1 Si 128.2(2)
Bi N2 H2 90(3)
Si N2 Bi 87.00(12)
Si N2 H2 109(3)
C13 N2 Bi 131.1(2)
C13 N2 Si 126.3(3)
C13 N2 H2 107(3)
C2 C1 N1 121.1(3)
C2 C1 C6 119.6(4)
C6 C1 N1 119.3(3)
C1 C2 C7 122.8(4)
C3 C2 C1 118.7(4)
C3 C2 C7 118.5(3)
C2 C3 H3 119.2
C4 C3 C2 121.6(4)
C4 C3 H3 119.2
C3 C4 H4 120.1
C5 C4 C3 119.7(4)
C5 C4 H4 120.1
C4 C5 H5 119.4
C4 C5 C6 121.1(4)
C6 C5 H5 119.4
C1 C6 C10 121.5(4)
C5 C6 C1 119.2(3)
C5 C6 C10 119.3(3)
C2 C7 H7 108.3
C2 C7 C8 111.5(3)
C2 C7 C9 111.2(3)
C8 C7 H7 108.3
C9 C7 H7 108.3
C9 C7 C8 109.1(3)
C7 C8 H8A 109.5
C7 C8 H8B 109.5
C7 C8 H8C 109.5
H8A C8 H8B 109.5
H8A C8 H8C 109.5
H8B C8 H8C 109.5
C7 C9 H9A 109.5
C7 C9 H9B 109.5
C7 C9 H9C 109.5
H9A C9 H9B 109.5
H9A C9 H9C 109.5
H9B C9 H9C 109.5
C6 C10 H10 107.6
C6 C10 C11 112.4(3)
C6 C10 C12 110.9(3)
C11 C10 H10 107.6
C12 C10 H10 107.6
C12 C10 C11 110.5(3)
C10 C11 H11A 109.5
C10 C11 H11B 109.5
C10 C11 H11C 109.5
H11A C11 H11B 109.5
H11A C11 H11C 109.5
H11B C11 H11C 109.5
C10 C12 H12A 109.5
C10 C12 H12B 109.5
C10 C12 H12C 109.5
H12A C12 H12B 109.5
H12A C12 H12C 109.5
H12B C12 H12C 109.5
C14 C13 N2 119.9(3)
C18 C13 N2 119.4(3)
C18 C13 C14 120.7(3)
C13 C14 C19 122.8(3)
C15 C14 C13 118.1(4)
C15 C14 C19 118.9(3)
C14 C15 H15 119.1
C16 C15 C14 121.8(4)
C16 C15 H15 119.1
C15 C16 H16 120.4
C15 C16 C17 119.3(4)
C17 C16 H16 120.4
C16 C17 H17 119.3
C18 C17 C16 121.4(4)
C18 C17 H17 119.3
C13 C18 C22 120.9(3)
C17 C18 C13 118.7(4)
C17 C18 C22 120.3(4)
C14 C19 H19 107.8
C14 C19 C20 113.0(3)
C14 C19 C21 110.0(3)
C20 C19 H19 107.8
C21 C19 H19 107.8
C21 C19 C20 110.2(3)
C19 C20 H20A 109.5
C19 C20 H20B 109.5
C19 C20 H20C 109.5
H20A C20 H20B 109.5
H20A C20 H20C 109.5
H20B C20 H20C 109.5
C19 C21 H21A 109.5
C19 C21 H21B 109.5
C19 C21 H21C 109.5
H21A C21 H21B 109.5
H21A C21 H21C 109.5
H21B C21 H21C 109.5
C18 C22 H22 107.9
C18 C22 C24 109.3(3)
C23 C22 C18 113.5(3)
C23 C22 H22 107.9
C23 C22 C24 110.2(4)
C24 C22 H22 107.9
C22 C23 H23A 109.5
C22 C23 H23B 109.5
C22 C23 H23C 109.5
H23A C23 H23B 109.5
H23A C23 H23C 109.5
H23B C23 H23C 109.5
C22 C24 H24A 109.5
C22 C24 H24B 109.5
C22 C24 H24C 109.5
H24A C24 H24B 109.5
H24A C24 H24C 109.5
H24B C24 H24C 109.5
Si C25 H25A 109.5
Si C25 H25B 109.5
Si C25 H25C 109.5
H25A C25 H25B 109.5
H25A C25 H25C 109.5
H25B C25 H25C 109.5
Si C26 H26A 109.5
Si C26 H26B 109.5
Si C26 H26C 109.5
H26A C26 H26B 109.5
H26A C26 H26C 109.5
H26B C26 H26C 109.5

loop_
_geom_bond_atom_site_label_1
_geom_bond_atom_site_label_2
_geom_bond_distance
Bi Cl1 2.5217(9)
Bi Cl2 2.5033(9)
Bi Si 3.1654(9)
Bi N1 2.148(3)
Bi N2 2.713(3)
Si N1 1.721(3)
Si N2 1.779(3)
Si C25 1.852(4)
Si C26 1.850(4)
N1 C1 1.418(5)
N2 H2 0.79(4)
N2 C13 1.446(5)
C1 C2 1.416(5)
C1 C6 1.416(5)
C2 C3 1.389(6)
C2 C7 1.522(5)
C3 H3 0.9300
C3 C4 1.383(6)
C4 H4 0.9300
C4 C5 1.377(6)
C5 H5 0.9300
C5 C6 1.392(6)
C6 C10 1.522(5)
C7 H7 0.9800
C7 C8 1.528(5)
C7 C9 1.528(5)
C8 H8A 0.9600
C8 H8B 0.9600
C8 H8C 0.9600
C9 H9A 0.9600
C9 H9B 0.9600
C9 H9C 0.9600
C10 H10 0.9800
C10 C11 1.530(5)
C10 C12 1.526(5)
C11 H11A 0.9600
C11 H11B 0.9600
C11 H11C 0.9600
C12 H12A 0.9600
C12 H12B 0.9600
C12 H12C 0.9600
C13 C14 1.407(5)
C13 C18 1.403(5)
C14 C15 1.390(6)
C14 C19 1.511(5)
C15 H15 0.9300
C15 C16 1.372(6)
C16 H16 0.9300
C16 C17 1.389(6)
C17 H17 0.9300
C17 C18 1.379(6)
C18 C22 1.522(5)
C19 H19 0.9800
C19 C20 1.531(5)
C19 C21 1.525(5)
C20 H20A 0.9600
C20 H20B 0.9600
C20 H20C 0.9600
C21 H21A 0.9600
C21 H21B 0.9600
C21 H21C 0.9600
C22 H22 0.9800
C22 C23 1.518(5)
C22 C24 1.536(6)
C23 H23A 0.9600
C23 H23B 0.9600
C23 H23C 0.9600
C24 H24A 0.9600
C24 H24B 0.9600
C24 H24C 0.9600
C25 H25A 0.9600
C25 H25B 0.9600
C25 H25C 0.9600
C26 H26A 0.9600
C26 H26B 0.9600
C26 H26C 0.9600

loop_
_geom_torsion_atom_site_label_1
_geom_torsion_atom_site_label_2
_geom_torsion_atom_site_label_3
_geom_torsion_atom_site_label_4
_geom_torsion
Bi Si N1 C1 176.5(4)
Bi Si N2 C13 -141.2(3)
Bi N1 C1 C2 -93.1(3)
Bi N1 C1 C6 85.2(4)
Bi N2 C13 C14 -46.3(5)
Bi N2 C13 C18 131.8(3)
Si N1 C1 C2 90.8(4)
Si N1 C1 C6 -90.9(4)
Si N2 C13 C14 77.4(4)
Si N2 C13 C18 -104.4(4)
N1 Si N2 Bi 2.22(13)
N1 Si N2 C13 -138.9(3)
N1 C1 C2 C3 178.0(3)
N1 C1 C2 C7 -0.4(5)
N1 C1 C6 C5 -176.3(3)
N1 C1 C6 C10 1.5(5)
N2 Si N1 Bi -2.96(17)
N2 Si N1 C1 173.5(3)
N2 C13 C14 C15 178.4(3)
N2 C13 C14 C19 3.0(5)
N2 C13 C18 C17 -177.7(4)
N2 C13 C18 C22 -0.9(5)
C1 C2 C3 C4 -1.8(5)
C1 C2 C7 C8 121.7(4)
C1 C2 C7 C9 -116.2(4)
C1 C6 C10 C11 135.0(4)
C1 C6 C10 C12 -100.7(4)
C2 C1 C6 C5 2.0(5)
C2 C1 C6 C10 179.8(3)
C2 C3 C4 C5 2.0(6)
C3 C2 C7 C8 -56.7(5)
C3 C2 C7 C9 65.3(4)
C3 C4 C5 C6 -0.1(5)
C4 C5 C6 C1 -1.8(5)
C4 C5 C6 C10 -179.7(3)
C5 C6 C10 C11 -47.1(5)
C5 C6 C10 C12 77.2(4)
C6 C1 C2 C3 -0.2(5)
C6 C1 C2 C7 -178.7(3)
C7 C2 C3 C4 176.8(3)
C13 C14 C15 C16 -1.0(6)
C13 C14 C19 C20 -135.3(4)
C13 C14 C19 C21 101.2(4)
C13 C18 C22 C23 152.9(4)
C13 C18 C22 C24 -83.7(5)
C14 C13 C18 C17 0.5(6)
C14 C13 C18 C22 177.3(4)
C14 C15 C16 C17 1.2(7)
C15 C14 C19 C20 49.3(5)
C15 C14 C19 C21 -74.2(4)
C15 C16 C17 C18 -0.5(7)
C16 C17 C18 C13 -0.3(7)
C16 C17 C18 C22 -177.2(4)
C17 C18 C22 C23 -30.4(6)
C17 C18 C22 C24 93.1(5)
C18 C13 C14 C15 0.2(6)
C18 C13 C14 C19 -175.2(3)
C19 C14 C15 C16 174.6(4)
C25 Si N1 Bi -124.35(18)
C25 Si N1 C1 52.2(4)
C25 Si N2 Bi 123.82(15)
C25 Si N2 C13 -17.3(3)
C26 Si N1 Bi 111.0(2)
C26 Si N1 C1 -72.5(3)
C26 Si N2 Bi -116.98(15)
C26 Si N2 C13 101.9(3)
